data_7233916
loop_
_publ_author_name
'Hajiashrafi, Taraneh'
'Salehi, Shiva'
'Kubicki, Maciej'
'Bauz\'a, Antonio'
'Frontera, Antonio'
'Flanagan, Keith J.'
'Senge, Mathias O.'

_publ_section_title
;
 Solid-state supramolecular architectures of a series of Hg(ii) halide
 coordination compounds based on hydroxyl-substituted Schiff base ligands
;
_journal_issue 41
_journal_name_full CrystEngComm
_journal_page_first 6301
_journal_paper_doi 10.1039/C9CE01078E
_journal_volume 21
_journal_year 2019
_chemical_formula_moiety 'C24 H20 Cl2 Hg N4 O2'
_chemical_formula_sum 'C24 H20 Cl2 Hg N4 O2'
_chemical_formula_weight 667.93
_space_group_crystal_system monoclinic
_space_group_IT_number 14
_space_group_name_Hall '-P 2ybc'
_space_group_name_H-M_alt 'P 1 21/c 1'
_symmetry_space_group_name_Hall '-P 2ybc'
_symmetry_space_group_name_H-M 'P 1 21/c 1'
_atom_sites_solution_hydrogens geom
_audit_creation_method SHELXL-2014/7
_audit_update_record
;
2019-07-08 deposited with the CCDC.    2019-09-09 downloaded from the CCDC.
;
_cell_angle_alpha 90
_cell_angle_beta 101.404(9)
_cell_angle_gamma 90
_cell_formula_units_Z 4
_cell_length_a 19.6861(19)
_cell_length_b 4.7958(4)
_cell_length_c 25.169(2)
_cell_measurement_reflns_used 3448
_cell_measurement_temperature 100(1)
_cell_measurement_theta_max 24.4780
_cell_measurement_theta_min 3.2680
_cell_volume 2329.3(4)
_computing_cell_refinement 'CrysAlisPro 1.171.38.46 (Rigaku OD, 2015)'
_computing_data_collection 'CrysAlisPro 1.171.38.46 (Rigaku OD, 2015)'
_computing_data_reduction 'CrysAlisPro 1.171.38.46 (Rigaku OD, 2015)'
_computing_molecular_graphics 'Mercury (MacRae et al., 2009)'
_computing_publication_material 'SHELXL-2013 (Sheldrick, 2013)'
_computing_structure_refinement 'SHELXL-2013 (Sheldrick, 2013)'
_computing_structure_solution 'SHELXT-2013 (Sheldrick, 2013)'
_diffrn_ambient_environment N~2~
_diffrn_ambient_temperature 100(1)
_diffrn_detector 'CCD plate'
_diffrn_detector_area_resol_mean 16.1544
_diffrn_detector_type Eos
_diffrn_measured_fraction_theta_full 0.999
_diffrn_measured_fraction_theta_max 0.999
_diffrn_measurement_device 'four-circle diffractometer'
_diffrn_measurement_device_type 'Xcalibur, Eos'
_diffrn_radiation_monochromator graphite
_diffrn_radiation_probe x-ray
_diffrn_radiation_type 'Mo K\a'
_diffrn_radiation_wavelength 0.71073
_diffrn_reflns_av_unetI/netI 0.0966
_diffrn_reflns_Laue_measured_fraction_full 0.999
_diffrn_reflns_Laue_measured_fraction_max 0.999
_diffrn_reflns_limit_h_max 22
_diffrn_reflns_limit_h_min -23
_diffrn_reflns_limit_k_max 5
_diffrn_reflns_limit_k_min -5
_diffrn_reflns_limit_l_max 29
_diffrn_reflns_limit_l_min -29
_diffrn_reflns_number 4096
_diffrn_reflns_point_group_measured_fraction_full 0.999
_diffrn_reflns_point_group_measured_fraction_max 0.999
_diffrn_reflns_theta_full 25.000
_diffrn_reflns_theta_max 25.000
_diffrn_reflns_theta_min 2.926
_diffrn_source 'fine-focus sealed X-ray tube'
_diffrn_source_type 'Enhance (Mo) X-ray Source'
_exptl_absorpt_coefficient_mu 6.867
_exptl_absorpt_correction_T_max 1.00000
_exptl_absorpt_correction_T_min 0.44037
_exptl_absorpt_correction_type multi-scan
_exptl_absorpt_process_details
;
CrysAlisPro 1.171.38.46 (Rigaku Oxford Diffraction, 2015)
Empirical absorption correction using spherical harmonics,
 implemented in SCALE3 ABSPACK scaling algorithm.
;
_exptl_crystal_colour colourless
_exptl_crystal_density_diffrn 1.905
_exptl_crystal_description plate
_exptl_crystal_F_000 1288
_exptl_crystal_size_max 0.45
_exptl_crystal_size_mid 0.15
_exptl_crystal_size_min 0.05
_refine_diff_density_max 5.451
_refine_diff_density_min -3.955
_refine_diff_density_rms 0.395
_refine_ls_extinction_method none
_refine_ls_goodness_of_fit_ref 1.066
_refine_ls_hydrogen_treatment constr
_refine_ls_matrix_type full
_refine_ls_number_parameters 301
_refine_ls_number_reflns 4096
_refine_ls_number_restraints 45
_refine_ls_restrained_S_all 1.060
_refine_ls_R_factor_all 0.1310
_refine_ls_R_factor_gt 0.0980
_refine_ls_shift/su_max 0.000
_refine_ls_shift/su_mean 0.000
_refine_ls_structure_factor_coef Fsqd
_refine_ls_weighting_details 'w=1/[\s^2^(Fo^2^)+(0.1421P)^2^+63.5984P] where P=(Fo^2^+2Fc^2^)/3'
_refine_ls_weighting_scheme calc
_refine_ls_wR_factor_gt 0.2655
_refine_ls_wR_factor_ref 0.2862
_reflns_Friedel_coverage 0.000
_reflns_number_gt 2888
_reflns_number_total 4096
_reflns_threshold_expression 'I > 2\s(I)'
_cod_data_source_file c9ce01078e2.cif
_cod_data_source_block 1
_cod_depositor_comments 'Adding full bibliography for 7233916--7233920.cif.'
_cod_database_code 7233916
_shelx_shelxl_version_number 2014/7
_shelx_space_group_comment
;
The symmetry employed for this shelxl refinement is uniquely defined
by the following loop, which should always be used as a source of
symmetry information in preference to the above space-group names.
They are only intended as comments.
;

loop_
_space_group_symop_operation_xyz
'x, y, z'
'-x, y+1/2, -z+1/2'
'-x, -y, -z'
'x, -y-1/2, z-1/2'

loop_
_atom_site_label
_atom_site_type_symbol
_atom_site_fract_x
_atom_site_fract_y
_atom_site_fract_z
_atom_site_U_iso_or_equiv
_atom_site_adp_type
_atom_site_occupancy
_atom_site_site_symmetry_order
_atom_site_calc_flag
_atom_site_refinement_flags_posn
_atom_site_refinement_flags_adp
Hg1 Hg 0.21293(5) 0.0459(2) 0.51970(3) 0.0400(4) Uani 1 1 d . .
Cl1 Cl 0.1362(3) -0.1745(14) 0.5677(2) 0.0526(16) Uani 1 1 d . .
Cl2 Cl 0.3040(3) 0.0119(13) 0.4688(2) 0.0434(13) Uani 1 1 d . .
N1A N 0.1391(9) 0.341(4) 0.4597(7) 0.034(4) Uani 1 1 d . .
C2A C 0.1639(12) 0.523(4) 0.4269(7) 0.033(5) Uani 1 1 d . .
H2A H 0.2123 0.5303 0.4280 0.040 Uiso 1 1 calc R U
C3A C 0.1209(11) 0.697(4) 0.3924(8) 0.036(5) Uani 1 1 d . .
C4A C 0.0501(14) 0.697(6) 0.3908(9) 0.053(7) Uani 1 1 d . .
H4A H 0.0197 0.8174 0.3673 0.064 Uiso 1 1 calc R U
C5A C 0.0258(13) 0.512(6) 0.4250(10) 0.058(7) Uani 1 1 d . .
H5A H -0.0223 0.5096 0.4254 0.069 Uiso 1 1 calc R U
C6A C 0.0685(15) 0.337(5) 0.4577(9) 0.051(6) Uani 1 1 d . .
H6A H 0.0497 0.2087 0.4798 0.061 Uiso 1 1 calc R U
C7A C 0.1546(11) 0.884(5) 0.3581(8) 0.036(5) Uani 1 1 d . .
H7A H 0.2036 0.8833 0.3621 0.044 Uiso 1 1 calc R U
N8A N 0.1188(9) 1.044(4) 0.3238(6) 0.033(4) Uani 1 1 d . .
C9A C 0.1448(10) 1.240(5) 0.2937(8) 0.033(5) Uani 1 1 d . .
C10A C 0.1003(13) 1.350(5) 0.2485(8) 0.039(5) Uani 1 1 d . .
O10A O 0.0343(9) 1.252(4) 0.2365(7) 0.058(5) Uani 1 1 d . .
H10A H 0.0310 1.1095 0.2553 0.087 Uiso 1 1 calc R U
C11A C 0.1201(12) 1.547(5) 0.2154(9) 0.039(5) Uani 1 1 d . .
H11A H 0.0878 1.6146 0.1849 0.047 Uiso 1 1 calc R U
C12A C 0.1877(14) 1.649(6) 0.2264(10) 0.055(7) Uani 1 1 d . .
H12A H 0.2026 1.7858 0.2039 0.066 Uiso 1 1 calc R U
C13A C 0.2327(12) 1.543(5) 0.2713(10) 0.044(5) Uani 1 1 d . .
H13A H 0.2781 1.6190 0.2802 0.053 Uiso 1 1 calc R U
C14A C 0.2159(12) 1.338(5) 0.3034(8) 0.038(5) Uani 1 1 d . .
H14A H 0.2498 1.2598 0.3316 0.046 Uiso 1 1 calc R U
N1B N 0.2796(9) 0.319(4) 0.5901(6) 0.033(4) Uani 1 1 d . .
C2B C 0.3272(10) 0.512(4) 0.5804(8) 0.031(5) Uani 1 1 d . .
H2B H 0.3331 0.5382 0.5442 0.037 Uiso 1 1 calc R U
C3B C 0.3669(11) 0.671(4) 0.6209(9) 0.036(5) Uani 1 1 d . .
C4B C 0.3574(14) 0.624(5) 0.6725(10) 0.051(7) Uani 1 1 d . .
H4B H 0.3829 0.7297 0.7017 0.061 Uiso 1 1 calc R U
C5B C 0.3125(12) 0.432(5) 0.6821(8) 0.039(5) Uani 1 1 d . .
H5B H 0.3091 0.3957 0.7186 0.047 Uiso 1 1 calc R U
C6B C 0.2712(12) 0.285(5) 0.6417(9) 0.041(5) Uani 1 1 d . .
H6B H 0.2370 0.1607 0.6497 0.049 Uiso 1 1 calc R U
C7B C 0.4160(10) 0.873(4) 0.6059(9) 0.032(5) Uani 1 1 d . .
H7B H 0.4210 0.8880 0.5693 0.039 Uiso 1 1 calc R U
N8B N 0.4509(9) 1.025(4) 0.6412(6) 0.033(4) Uani 1 1 d . .
C9B C 0.5000(10) 1.224(5) 0.6297(9) 0.035(4) Uani 1 1 d . U
C10B C 0.5329(9) 1.373(4) 0.6734(8) 0.031(3) Uani 1 1 d . U
O10B O 0.5197(8) 1.327(4) 0.7226(6) 0.045(4) Uani 1 1 d . U
H10B H 0.4967 1.1794 0.7222 0.068 Uiso 1 1 calc R U
C11B C 0.5800(10) 1.572(5) 0.6669(9) 0.039(4) Uani 1 1 d . U
H11B H 0.6034 1.6720 0.6977 0.047 Uiso 1 1 calc R U
C12B C 0.5947(11) 1.632(5) 0.6162(9) 0.041(4) Uani 1 1 d . U
H12B H 0.6268 1.7750 0.6123 0.050 Uiso 1 1 calc R U
C13B C 0.5615(13) 1.479(5) 0.5708(11) 0.053(6) Uani 1 1 d . U
H13B H 0.5716 1.5099 0.5359 0.064 Uiso 1 1 calc R U
C14B C 0.5139(13) 1.283(5) 0.5788(10) 0.050(6) Uani 1 1 d . U
H14B H 0.4894 1.1839 0.5483 0.060 Uiso 1 1 calc R U

loop_
_atom_site_aniso_label
_atom_site_aniso_U_11
_atom_site_aniso_U_22
_atom_site_aniso_U_33
_atom_site_aniso_U_23
_atom_site_aniso_U_13
_atom_site_aniso_U_12
Hg1 0.0446(6) 0.0436(5) 0.0300(5) -0.0007(4) 0.0028(4) -0.0125(4)
Cl1 0.057(4) 0.060(4) 0.041(3) 0.002(3) 0.011(3) -0.027(3)
Cl2 0.041(3) 0.056(4) 0.032(3) 0.006(2) 0.004(2) -0.008(3)
N1A 0.033(10) 0.031(9) 0.035(9) -0.016(8) 0.002(8) -0.017(8)
C2A 0.045(12) 0.040(12) 0.019(9) 0.001(8) 0.017(9) 0.010(10)
C3A 0.041(13) 0.034(12) 0.027(11) 0.009(9) -0.008(9) -0.008(10)
C4A 0.061(17) 0.060(17) 0.032(12) 0.001(11) -0.006(12) -0.002(14)
C5A 0.039(14) 0.07(2) 0.049(15) 0.013(13) -0.016(12) -0.015(13)
C6A 0.075(19) 0.046(13) 0.028(12) -0.006(10) 0.002(12) -0.006(13)
C7A 0.029(11) 0.046(13) 0.033(11) -0.004(10) 0.002(9) -0.018(10)
N8A 0.031(9) 0.044(10) 0.023(8) -0.005(8) 0.002(7) 0.015(8)
C9A 0.026(11) 0.041(12) 0.030(11) -0.006(9) 0.001(9) -0.006(9)
C10A 0.059(15) 0.041(12) 0.020(10) -0.016(9) 0.013(10) -0.012(11)
O10A 0.061(12) 0.053(11) 0.051(10) 0.031(9) -0.012(9) 0.004(9)
C11A 0.041(13) 0.039(12) 0.034(11) 0.005(10) 0.001(10) 0.009(11)
C12A 0.064(18) 0.055(15) 0.045(14) 0.009(12) 0.010(13) 0.005(14)
C13A 0.035(12) 0.040(12) 0.056(15) -0.006(11) 0.008(11) -0.004(11)
C14A 0.045(13) 0.037(12) 0.032(11) 0.001(9) 0.009(10) 0.000(10)
N1B 0.036(10) 0.032(10) 0.029(9) 0.008(7) 0.000(8) -0.006(8)
C2B 0.026(10) 0.030(11) 0.033(11) -0.003(8) -0.003(8) -0.005(8)
C3B 0.030(11) 0.032(11) 0.043(12) 0.004(10) 0.004(9) 0.009(9)
C4B 0.057(16) 0.050(15) 0.037(13) -0.012(11) -0.009(11) 0.014(13)
C5B 0.056(14) 0.037(12) 0.020(10) 0.003(9) -0.006(9) -0.009(11)
C6B 0.040(13) 0.047(14) 0.037(12) -0.001(10) 0.010(10) -0.003(11)
C7B 0.026(11) 0.036(11) 0.036(11) 0.007(9) 0.009(9) 0.004(9)
N8B 0.027(8) 0.048(11) 0.019(8) -0.010(7) -0.005(7) -0.012(8)
C9B 0.023(8) 0.041(8) 0.038(6) 0.001(5) -0.004(5) -0.002(7)
C10B 0.015(7) 0.036(8) 0.037(5) 0.001(5) -0.005(5) 0.007(6)
O10B 0.029(7) 0.067(10) 0.033(5) -0.007(5) -0.009(5) -0.021(7)
C11B 0.021(7) 0.045(8) 0.046(7) 0.002(6) -0.003(5) 0.001(7)
C12B 0.030(9) 0.042(9) 0.049(7) 0.003(6) 0.001(6) 0.000(7)
C13B 0.050(11) 0.059(11) 0.049(7) 0.000(6) 0.005(6) -0.018(10)
C14B 0.051(11) 0.055(11) 0.042(6) -0.002(6) 0.006(6) -0.017(10)

loop_
_atom_type_symbol
_atom_type_description
_atom_type_scat_dispersion_real
_atom_type_scat_dispersion_imag
_atom_type_scat_source
C C 0.0033 0.0016 'International Tables Vol C Tables 4.2.6.8 and 6.1.1.4'
H H 0.0000 0.0000 'International Tables Vol C Tables 4.2.6.8 and 6.1.1.4'
Cl Cl 0.1484 0.1585 'International Tables Vol C Tables 4.2.6.8 and 6.1.1.4'
Hg Hg -2.3894 9.2266 'International Tables Vol C Tables 4.2.6.8 and 6.1.1.4'
N N 0.0061 0.0033 'International Tables Vol C Tables 4.2.6.8 and 6.1.1.4'
O O 0.0106 0.0060 'International Tables Vol C Tables 4.2.6.8 and 6.1.1.4'

loop_
_geom_angle_atom_site_label_1
_geom_angle_atom_site_label_2
_geom_angle_atom_site_label_3
_geom_angle
N1A Hg1 Cl1 102.8(5)
N1A Hg1 N1B 109.1(6)
Cl1 Hg1 N1B 100.4(4)
N1A Hg1 Cl2 97.4(4)
Cl1 Hg1 Cl2 149.4(2)
N1B Hg1 Cl2 94.2(5)
C2A N1A C6A 118(2)
C2A N1A Hg1 121.9(14)
C6A N1A Hg1 120.3(15)
N1A C2A C3A 122(2)
N1A C2A H2A 119.1
C3A C2A H2A 119.1
C2A C3A C4A 121(2)
C2A C3A C7A 116(2)
C4A C3A C7A 123(2)
C5A C4A C3A 117(2)
C5A C4A H4A 121.5
C3A C4A H4A 121.5
C6A C5A C4A 122(3)
C6A C5A H5A 119.1
C4A C5A H5A 119.1
C5A C6A N1A 121(2)
C5A C6A H6A 119.5
N1A C6A H6A 119.5
N8A C7A C3A 121(2)
N8A C7A H7A 119.7
C3A C7A H7A 119.7
C7A N8A C9A 125.2(18)
N8A C9A C10A 118.0(18)
N8A C9A C14A 125.7(19)
C10A C9A C14A 116(2)
O10A C10A C11A 119(2)
O10A C10A C9A 117.9(19)
C11A C10A C9A 123(2)
C10A O10A H10A 109.5
C10A C11A C12A 120(2)
C10A C11A H11A 120.1
C12A C11A H11A 120.1
C13A C12A C11A 118(2)
C13A C12A H12A 121.1
C11A C12A H12A 121.1
C14A C13A C12A 124(2)
C14A C13A H13A 118.0
C12A C13A H13A 118.0
C13A C14A C9A 118(2)
C13A C14A H14A 120.8
C9A C14A H14A 120.8
C6B N1B C2B 118.0(18)
C6B N1B Hg1 119.6(14)
C2B N1B Hg1 122.4(13)
N1B C2B C3B 123(2)
N1B C2B H2B 118.5
C3B C2B H2B 118.5
C4B C3B C2B 117(2)
C4B C3B C7B 125(2)
C2B C3B C7B 118.5(19)
C5B C4B C3B 120(2)
C5B C4B H4B 119.8
C3B C4B H4B 119.8
C4B C5B C6B 123(2)
C4B C5B H5B 118.7
C6B C5B H5B 118.7
N1B C6B C5B 119(2)
N1B C6B H6B 120.5
C5B C6B H6B 120.5
N8B C7B C3B 120.1(19)
N8B C7B H7B 120.0
C3B C7B H7B 120.0
C7B N8B C9B 123.1(18)
C10B C9B C14B 119(2)
C10B C9B N8B 114.8(19)
C14B C9B N8B 126.0(19)
O10B C10B C11B 119.3(19)
O10B C10B C9B 120.9(19)
C11B C10B C9B 120(2)
C10B O10B H10B 109.5
C10B C11B C12B 122(2)
C10B C11B H11B 119.2
C12B C11B H11B 119.2
C11B C12B C13B 119(2)
C11B C12B H12B 120.4
C13B C12B H12B 120.4
C14B C13B C12B 117(2)
C14B C13B H13B 121.3
C12B C13B H13B 121.3
C13B C14B C9B 123(2)
C13B C14B H14B 118.6
C9B C14B H14B 118.6

loop_
_geom_bond_atom_site_label_1
_geom_bond_atom_site_label_2
_geom_bond_distance
Hg1 N1A 2.350(18)
Hg1 Cl1 2.363(6)
Hg1 N1B 2.379(17)
Hg1 Cl2 2.407(6)
N1A C2A 1.36(3)
N1A C6A 1.38(3)
C2A C3A 1.37(3)
C2A H2A 0.9500
C3A C4A 1.39(3)
C3A C7A 1.49(3)
C4A C5A 1.38(4)
C4A H4A 0.9500
C5A C6A 1.35(3)
C5A H5A 0.9500
C6A H6A 0.9500
C7A N8A 1.26(3)
C7A H7A 0.9500
N8A C9A 1.37(3)
C9A C10A 1.40(3)
C9A C14A 1.45(3)
C10A O10A 1.36(3)
C10A C11A 1.37(3)
O10A H10A 0.8400
C11A C12A 1.39(4)
C11A H11A 0.9500
C12A C13A 1.39(3)
C12A H12A 0.9500
C13A C14A 1.35(3)
C13A H13A 0.9500
C14A H14A 0.9500
N1B C6B 1.35(3)
N1B C2B 1.37(3)
C2B C3B 1.38(3)
C2B H2B 0.9500
C3B C4B 1.37(3)
C3B C7B 1.47(3)
C4B C5B 1.33(3)
C4B H4B 0.9500
C5B C6B 1.37(3)
C5B H5B 0.9500
C6B H6B 0.9500
C7B N8B 1.25(3)
C7B H7B 0.9500
N8B C9B 1.43(3)
C9B C10B 1.36(3)
C9B C14B 1.39(3)
C10B O10B 1.33(2)
C10B C11B 1.36(3)
O10B H10B 0.8400
C11B C12B 1.39(3)
C11B H11B 0.9500
C12B C13B 1.41(3)
C12B H12B 0.9500
C13B C14B 1.37(3)
C13B H13B 0.9500
C14B H14B 0.9500

loop_
_geom_hbond_atom_site_label_D
_geom_hbond_atom_site_label_H
_geom_hbond_atom_site_label_A
_geom_hbond_distance_DH
_geom_hbond_distance_HA
_geom_hbond_distance_DA
_geom_hbond_angle_DHA
_geom_hbond_site_symmetry_A
O10A H10A N8A 0.84 2.21 2.67(2) 114.8 .
O10A H10A O10A 0.84 2.18 2.90(2) 143.8 2_545
O10B H10B N8B 0.84 2.19 2.65(2) 114.7 .
O10B H10B O10B 0.84 2.25 2.947(18) 140.3 2_646

loop_
_geom_torsion_atom_site_label_1
_geom_torsion_atom_site_label_2
_geom_torsion_atom_site_label_3
_geom_torsion_atom_site_label_4
_geom_torsion
C6A N1A C2A C3A -1(3)
Hg1 N1A C2A C3A -179.2(15)
N1A C2A C3A C4A 2(3)
N1A C2A C3A C7A -179.1(18)
C2A C3A C4A C5A -1(4)
C7A C3A C4A C5A -180(2)
C3A C4A C5A C6A -1(4)
C4A C5A C6A N1A 2(4)
C2A N1A C6A C5A -1(3)
Hg1 N1A C6A C5A 177.4(19)
C2A C3A C7A N8A 177(2)
C4A C3A C7A N8A -3(3)
C3A C7A N8A C9A 174.2(19)
C7A N8A C9A C10A 164(2)
C7A N8A C9A C14A -13(3)
N8A C9A C10A O10A -1(3)
C14A C9A C10A O10A 177(2)
N8A C9A C10A C11A 180(2)
C14A C9A C10A C11A -2(3)
O10A C10A C11A C12A -179(2)
C9A C10A C11A C12A 0(3)
C10A C11A C12A C13A 0(4)
C11A C12A C13A C14A 3(4)
C12A C13A C14A C9A -6(4)
N8A C9A C14A C13A -177(2)
C10A C9A C14A C13A 5(3)
C6B N1B C2B C3B 0(3)
Hg1 N1B C2B C3B -179.3(15)
N1B C2B C3B C4B 1(3)
N1B C2B C3B C7B -179.6(18)
C2B C3B C4B C5B 1(3)
C7B C3B C4B C5B -179(2)
C3B C4B C5B C6B -4(4)
C2B N1B C6B C5B -3(3)
Hg1 N1B C6B C5B 176.4(16)
C4B C5B C6B N1B 5(4)
C4B C3B C7B N8B -3(3)
C2B C3B C7B N8B 177.8(19)
C3B C7B N8B C9B 179.4(18)
C7B N8B C9B C10B 179(2)
C7B N8B C9B C14B 2(3)
C14B C9B C10B O10B 178(2)
N8B C9B C10B O10B 1(3)
C14B C9B C10B C11B -2(3)
N8B C9B C10B C11B -178.9(19)
O10B C10B C11B C12B -179(2)
C9B C10B C11B C12B 1(3)
C10B C11B C12B C13B -2(3)
C11B C12B C13B C14B 2(4)
C12B C13B C14B C9B -3(4)
C10B C9B C14B C13B 3(4)
N8B C9B C14B C13B 179(2)
